data_4088229
loop_
_publ_author_name
'Webster, Christopher L.'
'Langeslay, Ryan R.'
'Ziller, Joseph W.'
'Evans, William J.'

_publ_section_title
;
 Synthetic Utility of Tetrabutylammonium Salts in Uranium Metallocene
 Chemistry
;
_journal_issue 4
_journal_name_full Organometallics
_journal_page_first 520
_journal_paper_doi 10.1021/acs.organomet.5b00942
_journal_volume 35
_journal_year 2016
_chemical_formula_sum 'C52 H102 Cl6 N2 O U2'
_chemical_formula_weight 1460.11
_space_group_crystal_system monoclinic
_space_group_IT_number 15
_space_group_name_Hall '-C 2yc'
_space_group_name_H-M_alt 'C 1 2/c 1'
_atom_sites_solution_hydrogens geom
_atom_sites_solution_primary direct
_atom_sites_solution_secondary difmap
_audit_creation_method SHELXL-2013
_cell_angle_alpha 90
_cell_angle_beta 103.9622(7)
_cell_angle_gamma 90
_cell_formula_units_Z 4
_cell_length_a 21.0303(12)
_cell_length_b 16.6868(10)
_cell_length_c 17.6872(10)
_cell_measurement_reflns_used 9966
_cell_measurement_temperature 143(2)
_cell_measurement_theta_max 28.17
_cell_measurement_theta_min 2.37
_cell_volume 6023.6(6)
_computing_cell_refinement 'Bruker SAINT 7.68a, 2009'
_computing_data_collection 'Bruker APEX2 2011.4-1, 2011'
_computing_data_reduction 'Bruker SAINT 7.68a, 2009'
_computing_molecular_graphics 'Bruker SHELXTL'
_computing_publication_material 'Bruker SHELXTL'
_computing_structure_refinement 'SHELXL-2013 (Sheldrick, 2013)'
_computing_structure_solution 'Bruker SHELXTL 2013/1'
_diffrn_ambient_temperature 143(2)
_diffrn_measured_fraction_theta_full 1.000
_diffrn_measured_fraction_theta_max 1.000
_diffrn_measurement_device_type 'Bruker SMART APEX II CCD'
_diffrn_measurement_method '\f and \w scans'
_diffrn_radiation_type MoK\a
_diffrn_radiation_wavelength 0.71073
_diffrn_reflns_av_R_equivalents 0.0361
_diffrn_reflns_av_unetI/netI 0.0277
_diffrn_reflns_Laue_measured_fraction_full 1.000
_diffrn_reflns_Laue_measured_fraction_max 1.000
_diffrn_reflns_limit_h_max 26
_diffrn_reflns_limit_h_min -26
_diffrn_reflns_limit_k_max 20
_diffrn_reflns_limit_k_min -20
_diffrn_reflns_limit_l_max 22
_diffrn_reflns_limit_l_min -22
_diffrn_reflns_number 31937
_diffrn_reflns_point_group_measured_fraction_full 1.000
_diffrn_reflns_point_group_measured_fraction_max 1.000
_diffrn_reflns_theta_full 25.242
_diffrn_reflns_theta_max 26.371
_diffrn_reflns_theta_min 1.576
_diffrn_source 'fine-focus sealed tube'
_exptl_absorpt_coefficient_mu 5.671
_exptl_absorpt_correction_T_max 0.6814
_exptl_absorpt_correction_T_min 0.3815
_exptl_absorpt_correction_type numerical
_exptl_absorpt_process_details 'Bruker SADABS 2008/1'
_exptl_crystal_colour green
_exptl_crystal_density_diffrn 1.610
_exptl_crystal_density_meas ?
_exptl_crystal_density_method not_measured
_exptl_crystal_description rod
_exptl_crystal_F_000 2888
_exptl_crystal_size_max 0.218
_exptl_crystal_size_mid 0.153
_exptl_crystal_size_min 0.070
_refine_diff_density_max 2.513
_refine_diff_density_min -1.095
_refine_diff_density_rms 0.116
_refine_ls_extinction_method none
_refine_ls_goodness_of_fit_ref 1.052
_refine_ls_hydrogen_treatment constr
_refine_ls_matrix_type full
_refine_ls_number_parameters 322
_refine_ls_number_reflns 6166
_refine_ls_number_restraints 0
_refine_ls_restrained_S_all 1.052
_refine_ls_R_factor_all 0.0417
_refine_ls_R_factor_gt 0.0284
_refine_ls_shift/su_max 0.001
_refine_ls_shift/su_mean 0.000
_refine_ls_structure_factor_coef Fsqd
_refine_ls_weighting_details 'w=1/[\s^2^(Fo^2^)+(0.0310P)^2^+28.9342P] where P=(Fo^2^+2Fc^2^)/3'
_refine_ls_weighting_scheme calc
_refine_ls_wR_factor_gt 0.0644
_refine_ls_wR_factor_ref 0.0695
_reflns_Friedel_coverage 0.000
_reflns_number_gt 4995
_reflns_number_total 6166
_reflns_threshold_expression 'I > 2\s(I)'
_cod_data_source_file om5b00942_si_006.cif
_cod_data_source_block clw28
_cod_depositor_comments
;
The following automatic conversions were performed:

data item '_exptl_crystal_density_meas' value 'not_measured' was
changed to '?' -- the value is perceived as not measured.

Automatic conversion script
Id: cif_fix_values 6909 2019-04-08 15:41:33Z antanas 
;
_cod_original_sg_symbol_H-M 'C 2/c'
_cod_database_code 4088229
_shelx_space_group_comment
; 
The symmetry employed for this shelxl refinement is uniquely defined 
by the following loop, which should always be used as a source of 
symmetry information in preference to the above space-group names. 
They are only intended as comments. 
;
_shelx_estimated_absorpt_t_min 0.371
_shelx_estimated_absorpt_t_max 0.692
_shelxl_version_number 2013-3

loop_
_space_group_symop_operation_xyz
'x, y, z'
'-x, y, -z+1/2'
'x+1/2, y+1/2, z'
'-x+1/2, y+1/2, -z+1/2'
'-x, -y, -z'
'x, -y, z-1/2'
'-x+1/2, -y+1/2, -z'
'x+1/2, -y+1/2, z-1/2'

loop_
_atom_site_label
_atom_site_type_symbol
_atom_site_fract_x
_atom_site_fract_y
_atom_site_fract_z
_atom_site_U_iso_or_equiv
_atom_site_adp_type
_atom_site_occupancy
_atom_site_site_symmetry_order
_atom_site_calc_flag
_atom_site_refinement_flags_posn
_atom_site_refinement_flags_adp
_atom_site_refinement_flags_occupancy
_atom_site_disorder_assembly
_atom_site_disorder_group
U1 U 0.08085(2) 0.23155(2) 0.23231(2) 0.02305(6) Uani 1 1 d . . . . .
Cl1 Cl -0.02943(6) 0.14344(7) 0.15405(7) 0.0314(3) Uani 1 1 d . . . . .
Cl2 Cl 0.16546(6) 0.28144(8) 0.36202(7) 0.0370(3) Uani 1 1 d . . . . .
Cl3 Cl 0.15543(9) 0.10308(10) 0.22480(9) 0.0596(4) Uani 1 1 d . . . . .
O1 O 0.0000 0.2947(3) 0.2500 0.0250(9) Uani 1 2 d S T P . .
C1 C 0.0526(2) 0.3354(3) 0.1103(3) 0.0317(11) Uani 1 1 d . . . . .
C2 C 0.0796(3) 0.2702(3) 0.0802(3) 0.0367(12) Uani 1 1 d . . . . .
C3 C 0.1465(3) 0.2669(3) 0.1162(3) 0.0402(13) Uani 1 1 d . . . . .
C4 C 0.1612(3) 0.3295(3) 0.1696(3) 0.0421(14) Uani 1 1 d . . . . .
C5 C 0.1023(3) 0.3727(3) 0.1666(3) 0.0357(12) Uani 1 1 d . . . . .
C6 C -0.0166(3) 0.3651(4) 0.0835(4) 0.0585(18) Uani 1 1 d . . . . .
H6A H -0.0196 0.4029 0.0403 0.088 Uiso 1 1 calc R U . . .
H6B H -0.0294 0.3922 0.1267 0.088 Uiso 1 1 calc R U . . .
H6C H -0.0460 0.3197 0.0659 0.088 Uiso 1 1 calc R U . . .
C7 C 0.0439(4) 0.2169(4) 0.0141(3) 0.066(2) Uani 1 1 d . . . . .
H7A H 0.0540 0.2343 -0.0346 0.099 Uiso 1 1 calc R U . . .
H7B H -0.0035 0.2208 0.0091 0.099 Uiso 1 1 calc R U . . .
H7C H 0.0580 0.1613 0.0250 0.099 Uiso 1 1 calc R U . . .
C8 C 0.1958(4) 0.2120(4) 0.0929(5) 0.076(2) Uani 1 1 d . . . . .
H8A H 0.2065 0.2327 0.0456 0.114 Uiso 1 1 calc R U . . .
H8B H 0.1771 0.1581 0.0829 0.114 Uiso 1 1 calc R U . . .
H8C H 0.2357 0.2097 0.1352 0.114 Uiso 1 1 calc R U . . .
C9 C 0.2286(3) 0.3497(5) 0.2174(4) 0.084(3) Uani 1 1 d . . . . .
H9A H 0.2560 0.3674 0.1829 0.125 Uiso 1 1 calc R U . . .
H9B H 0.2482 0.3021 0.2463 0.125 Uiso 1 1 calc R U . . .
H9C H 0.2256 0.3927 0.2541 0.125 Uiso 1 1 calc R U . . .
C10 C 0.0961(4) 0.4450(3) 0.2144(4) 0.066(2) Uani 1 1 d . . . . .
H10A H 0.1253 0.4873 0.2043 0.099 Uiso 1 1 calc R U . . .
H10B H 0.1082 0.4308 0.2698 0.099 Uiso 1 1 calc R U . . .
H10C H 0.0507 0.4643 0.2004 0.099 Uiso 1 1 calc R U . . .
N1 N 0.2654(2) 0.5286(2) 0.0248(2) 0.0301(9) Uani 1 1 d . . . . .
C11 C 0.2292(2) 0.6034(3) 0.0400(3) 0.0318(11) Uani 1 1 d . . . . .
H11A H 0.2615 0.6471 0.0560 0.038 Uiso 1 1 calc R U . . .
H11B H 0.1986 0.6198 -0.0093 0.038 Uiso 1 1 calc R U . . .
C12 C 0.1908(3) 0.5942(3) 0.1016(3) 0.0381(12) Uani 1 1 d . . . . .
H12A H 0.2195 0.5721 0.1499 0.046 Uiso 1 1 calc R U . . .
H12B H 0.1539 0.5566 0.0832 0.046 Uiso 1 1 calc R U . . .
C13 C 0.1644(3) 0.6758(3) 0.1187(3) 0.0434(13) Uani 1 1 d . . . . .
H13A H 0.2012 0.7141 0.1331 0.052 Uiso 1 1 calc R U . . .
H13B H 0.1338 0.6960 0.0709 0.052 Uiso 1 1 calc R U . . .
C14 C 0.1292(4) 0.6720(4) 0.1836(4) 0.0638(19) Uani 1 1 d . . . . .
H14A H 0.1152 0.7260 0.1943 0.096 Uiso 1 1 calc R U . . .
H14B H 0.1589 0.6504 0.2307 0.096 Uiso 1 1 calc R U . . .
H14C H 0.0908 0.6372 0.1681 0.096 Uiso 1 1 calc R U . . .
C15 C 0.2945(2) 0.5439(3) -0.0442(3) 0.0307(11) Uani 1 1 d . . . . .
H15A H 0.2583 0.5549 -0.0903 0.037 Uiso 1 1 calc R U . . .
H15B H 0.3165 0.4942 -0.0551 0.037 Uiso 1 1 calc R U . . .
C16 C 0.3433(3) 0.6122(3) -0.0354(3) 0.0371(12) Uani 1 1 d . . . . .
H16A H 0.3748 0.6088 0.0161 0.044 Uiso 1 1 calc R U . . .
H16B H 0.3200 0.6641 -0.0383 0.044 Uiso 1 1 calc R U . . .
C17 C 0.3800(3) 0.6078(3) -0.0997(3) 0.0412(13) Uani 1 1 d . . . . .
H17A H 0.3480 0.5988 -0.1500 0.049 Uiso 1 1 calc R U . . .
H17B H 0.4015 0.6601 -0.1029 0.049 Uiso 1 1 calc R U . . .
C18 C 0.4312(3) 0.5428(4) -0.0882(4) 0.0548(16) Uani 1 1 d . . . . .
H18A H 0.4527 0.5436 -0.1316 0.082 Uiso 1 1 calc R U . . .
H18B H 0.4103 0.4906 -0.0863 0.082 Uiso 1 1 calc R U . . .
H18C H 0.4639 0.5519 -0.0392 0.082 Uiso 1 1 calc R U . . .
C19 C 0.3126(5) 0.5109(5) 0.1015(5) 0.024(2) Uiso 0.622(19) 1 d . . P A 1
H19A H 0.2872 0.5002 0.1409 0.029 Uiso 0.622(19) 1 calc R U P A 1
H19B H 0.3396 0.5592 0.1185 0.029 Uiso 0.622(19) 1 calc R U P A 1
C20 C 0.3579(6) 0.4403(7) 0.0998(6) 0.033(2) Uani 0.622(19) 1 d . . P A 1
H20A H 0.3315 0.3925 0.0790 0.039 Uiso 0.622(19) 1 calc R U P A 1
H20B H 0.3869 0.4527 0.0648 0.039 Uiso 0.622(19) 1 calc R U P A 1
C21 C 0.3993(5) 0.4222(6) 0.1810(6) 0.033(3) Uani 0.622(19) 1 d . . P A 1
H21A H 0.4334 0.4640 0.1959 0.040 Uiso 0.622(19) 1 calc R U P A 1
H21B H 0.3712 0.4245 0.2185 0.040 Uiso 0.622(19) 1 calc R U P A 1
C22 C 0.4315(7) 0.3421(6) 0.1867(5) 0.049(3) Uani 0.622(19) 1 d . . P A 1
H22A H 0.4575 0.3336 0.2400 0.073 Uiso 0.622(19) 1 calc R U P A 1
H22B H 0.4603 0.3397 0.1506 0.073 Uiso 0.622(19) 1 calc R U P A 1
H22C H 0.3980 0.3003 0.1731 0.073 Uiso 0.622(19) 1 calc R U P A 1
C19B C 0.3287(7) 0.5088(8) 0.0920(8) 0.017(3) Uiso 0.378(19) 1 d . . P A 2
H19C H 0.3514 0.5601 0.1086 0.020 Uiso 0.378(19) 1 calc R U P A 2
H19D H 0.3135 0.4880 0.1370 0.020 Uiso 0.378(19) 1 calc R U P A 2
C20B C 0.3778(9) 0.4524(11) 0.0770(10) 0.028(4) Uani 0.378(19) 1 d . . P A 2
H20C H 0.4045 0.4795 0.0456 0.033 Uiso 0.378(19) 1 calc R U P A 2
H20D H 0.3551 0.4067 0.0462 0.033 Uiso 0.378(19) 1 calc R U P A 2
C21B C 0.4231(8) 0.4206(9) 0.1523(11) 0.032(4) Uani 0.378(19) 1 d . . P A 2
H21C H 0.4626 0.3969 0.1402 0.039 Uiso 0.378(19) 1 calc R U P A 2
H21D H 0.4373 0.4658 0.1888 0.039 Uiso 0.378(19) 1 calc R U P A 2
C22B C 0.3902(9) 0.3590(12) 0.1907(10) 0.049(6) Uani 0.378(19) 1 d . . P A 2
H22D H 0.4224 0.3345 0.2339 0.074 Uiso 0.378(19) 1 calc R U P A 2
H22E H 0.3710 0.3176 0.1527 0.074 Uiso 0.378(19) 1 calc R U P A 2
H22F H 0.3555 0.3844 0.2107 0.074 Uiso 0.378(19) 1 calc R U P A 2
C23 C 0.2197(3) 0.4572(3) 0.0065(3) 0.0326(11) Uani 1 1 d . . . . .
H23A H 0.2455 0.4107 -0.0041 0.039 Uiso 1 1 calc R U . . .
H23B H 0.2042 0.4444 0.0537 0.039 Uiso 1 1 calc R U . . .
C24 C 0.1605(3) 0.4660(3) -0.0610(3) 0.0358(12) Uani 1 1 d . . . . .
H24A H 0.1327 0.5105 -0.0505 0.043 Uiso 1 1 calc R U . . .
H24B H 0.1748 0.4790 -0.1090 0.043 Uiso 1 1 calc R U . . .
C25 C 0.1214(3) 0.3893(3) -0.0726(3) 0.0432(13) Uani 1 1 d . . . . .
H25A H 0.1099 0.3753 -0.0232 0.052 Uiso 1 1 calc R U . . .
H25B H 0.1494 0.3457 -0.0847 0.052 Uiso 1 1 calc R U . . .
C26 C 0.0592(3) 0.3934(4) -0.1370(4) 0.0505(15) Uani 1 1 d . . . . .
H26A H 0.0377 0.3409 -0.1430 0.076 Uiso 1 1 calc R U . . .
H26B H 0.0699 0.4086 -0.1859 0.076 Uiso 1 1 calc R U . . .
H26C H 0.0296 0.4335 -0.1236 0.076 Uiso 1 1 calc R U . . .

loop_
_atom_site_aniso_label
_atom_site_aniso_U_11
_atom_site_aniso_U_22
_atom_site_aniso_U_33
_atom_site_aniso_U_23
_atom_site_aniso_U_13
_atom_site_aniso_U_12
U1 0.02545(9) 0.02065(9) 0.02093(9) 0.00011(7) 0.00149(6) 0.00117(8)
Cl1 0.0345(6) 0.0284(6) 0.0289(6) -0.0076(5) 0.0034(5) -0.0055(5)
Cl2 0.0359(6) 0.0418(7) 0.0285(6) -0.0072(5) -0.0019(5) -0.0022(5)
Cl3 0.0763(11) 0.0509(9) 0.0464(8) 0.0056(7) 0.0046(8) 0.0010(8)
O1 0.030(2) 0.022(2) 0.022(2) 0.000 0.0036(18) 0.000
C1 0.031(3) 0.040(3) 0.024(2) 0.012(2) 0.006(2) 0.006(2)
C2 0.052(3) 0.035(3) 0.025(2) -0.001(2) 0.014(2) -0.012(3)
C3 0.049(3) 0.029(3) 0.051(3) 0.011(3) 0.030(3) 0.008(3)
C4 0.033(3) 0.050(3) 0.037(3) 0.022(3) -0.002(2) -0.016(2)
C5 0.062(4) 0.019(2) 0.029(3) 0.003(2) 0.018(2) -0.004(2)
C6 0.048(4) 0.081(5) 0.047(4) 0.033(3) 0.014(3) 0.024(3)
C7 0.101(6) 0.066(5) 0.034(3) -0.013(3) 0.023(3) -0.035(4)
C8 0.085(5) 0.067(5) 0.099(6) 0.029(4) 0.065(5) 0.034(4)
C9 0.059(5) 0.105(6) 0.071(5) 0.047(4) -0.014(4) -0.043(4)
C10 0.123(6) 0.026(3) 0.057(4) -0.003(3) 0.035(4) -0.007(3)
N1 0.044(2) 0.0208(19) 0.0221(19) 0.0001(16) 0.0002(17) -0.0002(18)
C11 0.043(3) 0.021(2) 0.029(2) 0.0003(19) 0.003(2) -0.001(2)
C12 0.051(3) 0.028(3) 0.038(3) -0.002(2) 0.016(2) -0.005(2)
C13 0.057(4) 0.031(3) 0.047(3) -0.008(2) 0.022(3) -0.009(3)
C14 0.082(5) 0.042(4) 0.083(5) -0.013(3) 0.050(4) -0.012(3)
C15 0.036(3) 0.031(3) 0.023(2) -0.001(2) 0.002(2) 0.002(2)
C16 0.041(3) 0.033(3) 0.036(3) -0.005(2) 0.007(2) 0.000(2)
C17 0.033(3) 0.050(3) 0.039(3) -0.005(3) 0.006(2) -0.002(2)
C18 0.040(3) 0.062(4) 0.060(4) -0.019(3) 0.007(3) 0.003(3)
C20 0.042(6) 0.036(5) 0.020(5) 0.000(4) 0.008(4) -0.004(4)
C21 0.029(5) 0.037(6) 0.031(5) 0.007(4) 0.002(4) -0.001(4)
C22 0.058(9) 0.052(6) 0.035(5) 0.004(4) 0.008(5) 0.010(5)
C20B 0.036(9) 0.035(9) 0.012(8) 0.001(6) 0.007(6) 0.006(7)
C21B 0.027(8) 0.034(8) 0.039(9) 0.010(7) 0.014(7) -0.005(6)
C22B 0.021(9) 0.065(13) 0.060(10) 0.045(9) 0.005(7) 0.005(8)
C23 0.044(3) 0.024(2) 0.026(2) -0.0005(19) 0.001(2) -0.004(2)
C24 0.041(3) 0.032(3) 0.029(3) 0.004(2) -0.001(2) -0.004(2)
C25 0.043(3) 0.038(3) 0.045(3) 0.001(3) 0.003(3) -0.010(2)
C26 0.041(3) 0.047(4) 0.059(4) -0.002(3) 0.002(3) -0.008(3)

loop_
_atom_type_symbol
_atom_type_description
_atom_type_scat_dispersion_real
_atom_type_scat_dispersion_imag
_atom_type_scat_source
C C 0.0033 0.0016 'International Tables Vol C Tables 4.2.6.8 and 6.1.1.4'
H H 0.0000 0.0000 'International Tables Vol C Tables 4.2.6.8 and 6.1.1.4'
N N 0.0061 0.0033 'International Tables Vol C Tables 4.2.6.8 and 6.1.1.4'
Cl Cl 0.1484 0.1585 'International Tables Vol C Tables 4.2.6.8 and 6.1.1.4'
U U -9.6767 9.6646 'International Tables Vol C Tables 4.2.6.8 and 6.1.1.4'
O O 0.0106 0.0060 'International Tables Vol C Tables 4.2.6.8 and 6.1.1.4'

loop_
_geom_angle_atom_site_label_1
_geom_angle_atom_site_label_2
_geom_angle_atom_site_label_3
_geom_angle
_geom_angle_site_symmetry_1
_geom_angle_site_symmetry_3
Cnt U1 Cl1 104.0 . .
Cnt U1 Cl2 103.5 . .
Cnt U1 Cl3 99.7 . .
Cnt U1 Cl1 171.6 . 2
Cnt U1 O1 99.9 . .
O1 U1 Cl2 96.42(5) . .
O1 U1 Cl3 156.85(11) . .
Cl2 U1 Cl3 90.88(4) . .
O1 U1 C5 81.46(15) . .
Cl2 U1 C5 87.27(11) . .
Cl3 U1 C5 120.93(12) . .
O1 U1 C1 76.56(12) . .
Cl2 U1 C1 117.08(11) . .
Cl3 U1 C1 119.27(11) . .
C5 U1 C1 29.94(15) . .
O1 U1 C2 102.21(13) . .
Cl2 U1 C2 127.69(11) . .
Cl3 U1 C2 90.39(12) . .
C5 U1 C2 48.92(15) . .
C1 U1 C2 29.39(15) . .
O1 U1 C4 111.09(16) . .
Cl2 U1 C4 79.40(11) . .
Cl3 U1 C4 91.82(13) . .
C5 U1 C4 30.06(16) . .
C1 U1 C4 48.93(15) . .
C2 U1 C4 48.29(15) . .
O1 U1 C3 124.55(13) . .
Cl2 U1 C3 102.71(13) . .
Cl3 U1 C3 74.58(11) . .
C5 U1 C3 48.71(15) . .
C1 U1 C3 48.35(15) . .
C2 U1 C3 29.12(16) . .
C4 U1 C3 28.96(17) . .
O1 U1 Cl1 74.50(8) . .
Cl2 U1 Cl1 152.13(4) . .
Cl3 U1 Cl1 88.87(4) . .
C5 U1 Cl1 116.47(12) . .
C1 U1 Cl1 86.91(11) . .
C2 U1 Cl1 80.18(11) . .
C4 U1 Cl1 128.47(11) . .
C3 U1 Cl1 104.07(13) . .
O1 U1 Cl1 72.46(8) . 2
Cl2 U1 Cl1 81.12(4) . 2
Cl3 U1 Cl1 87.10(4) . 2
C5 U1 Cl1 149.91(11) . 2
C1 U1 Cl1 145.69(10) . 2
C2 U1 Cl1 151.14(11) . 2
C4 U1 Cl1 160.46(11) . 2
C3 U1 Cl1 161.26(11) . 2
Cl1 U1 Cl1 71.04(4) . 2
O1 U1 U1 30.32(10) . 2
Cl2 U1 U1 108.15(3) . 2
Cl3 U1 U1 126.66(4) . 2
C5 U1 U1 109.63(12) . 2
C1 U1 U1 95.93(10) . 2
C2 U1 U1 112.43(12) . 2
C4 U1 U1 139.67(12) . 2
C3 U1 U1 141.29(12) . 2
Cl1 U1 U1 52.02(2) . 2
Cl1 U1 U1 49.80(2) 2 2
U1 Cl1 U1 78.18(3) . 2
U1 O1 U1 119.4(2) . 2
C2 C1 C5 108.4(4) . .
C2 C1 C6 126.3(5) . .
C5 C1 C6 125.2(5) . .
C2 C1 U1 76.9(3) . .
C5 C1 U1 74.7(3) . .
C6 C1 U1 118.1(3) . .
C1 C2 C3 108.4(5) . .
C1 C2 C7 125.6(6) . .
C3 C2 C7 125.8(6) . .
C1 C2 U1 73.7(3) . .
C3 C2 U1 77.0(3) . .
C7 C2 U1 120.1(3) . .
C4 C3 C2 108.3(5) . .
C4 C3 C8 125.7(6) . .
C2 C3 C8 125.5(6) . .
C4 C3 U1 74.3(3) . .
C2 C3 U1 73.9(3) . .
C8 C3 U1 124.3(4) . .
C3 C4 C5 107.8(4) . .
C3 C4 C9 125.0(6) . .
C5 C4 C9 127.0(6) . .
C3 C4 U1 76.8(3) . .
C5 C4 U1 72.8(3) . .
C9 C4 U1 119.4(4) . .
C1 C5 C4 107.1(4) . .
C1 C5 C10 127.4(6) . .
C4 C5 C10 125.5(6) . .
C1 C5 U1 75.3(3) . .
C4 C5 U1 77.1(3) . .
C10 C5 U1 114.3(3) . .
C19 N1 C23 106.6(5) . .
C19 N1 C15 116.9(5) . .
C23 N1 C15 108.6(3) . .
C19 N1 C11 104.5(5) . .
C23 N1 C11 111.5(4) . .
C15 N1 C11 108.8(3) . .
C23 N1 C19B 111.7(6) . .
C15 N1 C19B 102.0(7) . .
C11 N1 C19B 113.8(6) . .
C12 C11 N1 115.0(4) . .
C11 C12 C13 109.6(4) . .
C14 C13 C12 112.4(5) . .
N1 C15 C16 116.0(4) . .
C15 C16 C17 109.8(4) . .
C18 C17 C16 114.1(5) . .
N1 C19 C20 114.5(7) . .
C21 C20 C19 110.8(8) . .
C22 C21 C20 112.9(8) . .
C20B C19B N1 119.8(11) . .
C19B C20B C21B 112.4(12) . .
C22B C21B C20B 112.0(13) . .
C24 C23 N1 116.8(4) . .
C25 C24 C23 110.1(4) . .
C24 C25 C26 114.0(5) . .

loop_
_geom_bond_atom_site_label_1
_geom_bond_atom_site_label_2
_geom_bond_distance
_geom_bond_site_symmetry_2
U1 Cnt 2.481 .
U1 O1 2.087(2) .
U1 Cl2 2.6744(11) .
U1 Cl3 2.6782(17) .
U1 C5 2.713(5) .
U1 C1 2.720(4) .
U1 C2 2.760(5) .
U1 C4 2.768(5) .
U1 C3 2.799(5) .
U1 Cl1 2.8121(11) .
U1 Cl1 2.9017(12) 2
U1 U1 3.6033(4) 2
Cl1 U1 2.9017(12) 2
O1 U1 2.087(2) 2
C1 C2 1.390(7) .
C1 C5 1.404(7) .
C1 C6 1.502(7) .
C2 C3 1.398(8) .
C2 C7 1.516(7) .
C3 C4 1.392(8) .
C3 C8 1.513(8) .
C4 C5 1.422(8) .
C4 C9 1.504(8) .
C5 C10 1.497(7) .
N1 C19 1.504(9) .
N1 C23 1.515(6) .
N1 C15 1.516(6) .
N1 C11 1.518(6) .
N1 C19B 1.592(13) .
C11 C12 1.512(7) .
C12 C13 1.527(7) .
C13 C14 1.510(8) .
C15 C16 1.516(7) .
C16 C17 1.523(7) .
C17 C18 1.507(8) .
C19 C20 1.521(14) .
C20 C21 1.519(13) .
C21 C22 1.491(16) .
C19B C20B 1.47(2) .
C20B C21B 1.53(2) .
C21B C22B 1.49(2) .
C23 C24 1.511(6) .
C24 C25 1.508(7) .
C25 C26 1.515(7) .
